data_1506405
loop_
_publ_author_name
'Waterland, Mark R.'
'Howell, Sarah L.'
'Gordon, Keith C.'
'Burrell, Anthony K.'

_publ_section_title
;
 Structural changes upon photoexcitation into the metal-to-ligand
 charge-transfer state of [Cu(pqx)(PPh3)2]+ probed by resonance Raman
 spectroscopy and density functional theory.
;
_journal_issue 39
_journal_name_full 'The journal of physical chemistry. A'
_journal_page_first 8826
_journal_page_last 8833
_journal_paper_doi 10.1021/jp052954n
_journal_volume 109
_journal_year 2005
_chemical_formula_sum 'C49 H39 B Cu F4 N3 P2'
_chemical_formula_weight 882.12
_chemical_name_systematic
; 
 ? 
;
_space_group_IT_number 2
_symmetry_cell_setting triclinic
_symmetry_space_group_name_Hall '-P 1'
_symmetry_space_group_name_H-M 'P -1'
_atom_sites_solution_hydrogens geom
_atom_sites_solution_primary direct
_atom_sites_solution_secondary difmap
_audit_creation_method SHELXL-97
_cell_angle_alpha 87.73(3)
_cell_angle_beta 76.22(3)
_cell_angle_gamma 80.64(3)
_cell_formula_units_Z 2
_cell_length_a 10.764(2)
_cell_length_b 12.387(2)
_cell_length_c 16.560(3)
_cell_measurement_reflns_used 25
_cell_measurement_temperature 293(2)
_cell_measurement_theta_max 15
_cell_measurement_theta_min 7
_cell_volume 2115.9(7)
_computing_cell_refinement 'NONIUS CAD4/PC'
_computing_data_collection 'NONIUS CAD4/PC'
_computing_data_reduction 'XCAD-4B (Harms, 1994)'
_computing_molecular_graphics 'XPMA (Zsolnai, 1994)'
_computing_publication_material 'SHELXL-97 (Sheldrick, 1997)'
_computing_structure_refinement 'SHELXL-97 (Sheldrick, 1997)'
_computing_structure_solution 'SHELXS-97 (Sheldrick, 1990)'
_diffrn_ambient_temperature 293(2)
_diffrn_measured_fraction_theta_full 0.000
_diffrn_measured_fraction_theta_max 0.9900
_diffrn_measurement_device_type 'ENRAF-NONIUS CAD-4 '
_diffrn_measurement_method '\w scans'
_diffrn_radiation_monochromator graphite
_diffrn_radiation_source 'fine-focus sealed tube'
_diffrn_radiation_type MoK\a
_diffrn_radiation_wavelength 0.71073
_diffrn_reflns_av_R_equivalents 0.0798
_diffrn_reflns_av_sigmaI/netI 0.0514
_diffrn_reflns_limit_h_max 12
_diffrn_reflns_limit_h_min 0
_diffrn_reflns_limit_k_max 14
_diffrn_reflns_limit_k_min -14
_diffrn_reflns_limit_l_max 19
_diffrn_reflns_limit_l_min -19
_diffrn_reflns_number 7857
_diffrn_reflns_theta_full 24.97
_diffrn_reflns_theta_max 24.97
_diffrn_reflns_theta_min 1.27
_diffrn_standards_decay_% none
_diffrn_standards_interval_count 100
_diffrn_standards_number 3
_exptl_absorpt_coefficient_mu 0.648
_exptl_absorpt_correction_T_max 0.937
_exptl_absorpt_correction_T_min 0.686
_exptl_absorpt_correction_type psi-scan
_exptl_absorpt_process_details '(North, Phillips & Mathews, 1968)'
_exptl_crystal_colour red
_exptl_crystal_density_diffrn 1.385
_exptl_crystal_density_method 'not measured'
_exptl_crystal_description plate
_exptl_crystal_F_000 908
_exptl_crystal_size_max 0.60
_exptl_crystal_size_mid 0.58
_exptl_crystal_size_min 0.10
_refine_diff_density_max 1.221
_refine_diff_density_min -0.788
_refine_diff_density_rms 0.103
_refine_ls_extinction_method none
_refine_ls_goodness_of_fit_ref 1.036
_refine_ls_hydrogen_treatment constr
_refine_ls_matrix_type full
_refine_ls_number_parameters 541
_refine_ls_number_reflns 7423
_refine_ls_number_restraints 0
_refine_ls_restrained_S_all 1.036
_refine_ls_R_factor_all 0.1107
_refine_ls_R_factor_gt 0.0604
_refine_ls_shift/su_max 0.000
_refine_ls_shift/su_mean 0.000
_refine_ls_structure_factor_coef Fsqd
_refine_ls_weighting_details 'calc w=1/[\s^2^(Fo^2^)+(0.1789P)^2^+0.0000P] where P=(Fo^2^+2Fc^2^)/3'
_refine_ls_weighting_scheme calc
_refine_ls_wR_factor_gt 0.1820
_refine_ls_wR_factor_ref 0.2424
_reflns_number_gt 4794
_reflns_number_total 7423
_reflns_threshold_expression >2sigma(I)
_cod_data_source_file jp052954nsi20050804_101032.cif
_cod_data_source_block k31
_cod_original_cell_volume 2115.9(6)
_cod_original_sg_symbol_H-M P-1
_cod_database_code 1506405

loop_
_symmetry_equiv_pos_as_xyz
'x, y, z'
'-x, -y, -z'

loop_
_atom_site_label
_atom_site_type_symbol
_atom_site_fract_x
_atom_site_fract_y
_atom_site_fract_z
_atom_site_U_iso_or_equiv
_atom_site_adp_type
_atom_site_occupancy
_atom_site_symmetry_multiplicity
_atom_site_calc_flag
_atom_site_refinement_flags
Cu Cu -0.03145(5) -0.24165(5) -0.27778(3) 0.0510(2) Uani 1 1 d .
P2 P -0.17830(12) -0.35844(12) -0.26265(8) 0.0536(3) Uani 1 1 d .
P1 P -0.00495(11) -0.15220(11) -0.17004(7) 0.0481(3) Uani 1 1 d .
N2 N -0.0570(4) -0.1480(4) -0.3852(2) 0.0558(10) Uani 1 1 d .
N1 N 0.1384(4) -0.2998(4) -0.3657(3) 0.0566(10) Uani 1 1 d .
C1 C 0.2448(5) -0.3621(5) -0.3520(4) 0.0715(15) Uani 1 1 d .
H1A H 0.2469 -0.3821 -0.2957 0.086 Uiso 1 1 d R
C2 C 0.3481(6) -0.4030(6) -0.4160(5) 0.092(2) Uani 1 1 d .
H2A H 0.4269 -0.4411 -0.4042 0.111 Uiso 1 1 d R
C3 C 0.3413(7) -0.3799(6) -0.4950(5) 0.096(2) Uani 1 1 d .
H3A H 0.4101 -0.4106 -0.5403 0.116 Uiso 1 1 d R
C4 C 0.2320(7) -0.3164(6) -0.5095(4) 0.086(2) Uani 1 1 d .
H4A H 0.2234 -0.3000 -0.5653 0.103 Uiso 1 1 d R
C5 C 0.1332(5) -0.2747(4) -0.4441(3) 0.0605(13) Uani 1 1 d .
C6 C 0.0197(5) -0.1938(5) -0.4532(3) 0.0616(13) Uani 1 1 d .
C7 C -0.0026(7) -0.1638(6) -0.5318(3) 0.0792(18) Uani 1 1 d .
H7A H 0.0563 -0.1989 -0.5799 0.095 Uiso 1 1 d R
N8 N -0.0987(6) -0.0904(6) -0.5424(3) 0.0872(16) Uani 1 1 d .
C9 C -0.1786(6) -0.0403(5) -0.4728(4) 0.0691(15) Uani 1 1 d .
C10 C -0.2827(7) 0.0406(6) -0.4780(5) 0.087(2) Uani 1 1 d .
H10A H -0.2982 0.0625 -0.5315 0.104 Uiso 1 1 d R
C11 C -0.3586(7) 0.0918(7) -0.4106(5) 0.096(2) Uani 1 1 d .
H11F H -0.4299 0.1470 -0.4161 0.115 Uiso 1 1 d R
C12 C -0.3347(6) 0.0675(6) -0.3316(5) 0.0834(19) Uani 1 1 d .
H12F H -0.3895 0.1065 -0.2838 0.100 Uiso 1 1 d R
C13 C -0.2362(5) -0.0124(5) -0.3240(4) 0.0699(15) Uani 1 1 d .
H13F H -0.2227 -0.0332 -0.2699 0.084 Uiso 1 1 d R
C14 C -0.1566(5) -0.0698(5) -0.3933(3) 0.0591(13) Uani 1 1 d .
C111 C 0.1312(4) -0.0796(5) -0.1907(3) 0.0566(12) Uani 1 1 d .
C112 C 0.1609(5) -0.0250(5) -0.2652(4) 0.0653(14) Uani 1 1 d .
H11A H 0.1145 -0.0332 -0.3068 0.078 Uiso 1 1 d R
C113 C 0.2541(6) 0.0402(6) -0.2812(5) 0.089(2) Uani 1 1 d .
H11B H 0.2775 0.0739 -0.3347 0.107 Uiso 1 1 d R
C114 C 0.3164(7) 0.0553(8) -0.2199(6) 0.106(3) Uani 1 1 d .
H11C H 0.3795 0.1038 -0.2288 0.127 Uiso 1 1 d R
C115 C 0.2897(7) 0.0013(8) -0.1463(6) 0.108(3) Uani 1 1 d .
H11D H 0.3350 0.0108 -0.1043 0.130 Uiso 1 1 d R
C116 C 0.1967(6) -0.0632(6) -0.1312(4) 0.0822(19) Uani 1 1 d .
H11E H 0.1774 -0.0990 -0.0783 0.099 Uiso 1 1 d R
C121 C 0.0149(5) -0.2376(4) -0.0818(3) 0.0523(11) Uani 1 1 d .
C122 C -0.0562(6) -0.2125(5) -0.0015(3) 0.0708(15) Uani 1 1 d .
H12A H -0.1153 -0.1449 0.0093 0.085 Uiso 1 1 d R
C123 C -0.0405(7) -0.2830(6) 0.0633(4) 0.0847(19) Uani 1 1 d .
H12B H -0.0973 -0.2677 0.1172 0.102 Uiso 1 1 d R
C124 C 0.0469(7) -0.3758(7) 0.0499(5) 0.089(2) Uani 1 1 d .
H12C H 0.0651 -0.4202 0.0958 0.106 Uiso 1 1 d R
C125 C 0.1184(7) -0.4019(6) -0.0290(5) 0.087(2) Uani 1 1 d .
H12D H 0.1746 -0.4709 -0.0407 0.105 Uiso 1 1 d R
C126 C 0.1019(6) -0.3334(6) -0.0953(4) 0.0765(17) Uani 1 1 d .
H12E H 0.1544 -0.3503 -0.1502 0.092 Uiso 1 1 d R
C131 C -0.1427(4) -0.0465(4) -0.1277(3) 0.0509(11) Uani 1 1 d .
C132 C -0.1304(5) 0.0592(5) -0.1128(3) 0.0645(14) Uani 1 1 d .
H13A H -0.0455 0.0789 -0.1218 0.077 Uiso 1 1 d R
C133 C -0.2404(7) 0.1382(5) -0.0879(4) 0.0846(19) Uani 1 1 d .
H13B H -0.2320 0.2107 -0.0740 0.101 Uiso 1 1 d R
C134 C -0.3606(7) 0.1092(6) -0.0768(4) 0.087(2) Uani 1 1 d .
H13C H -0.4373 0.1633 -0.0655 0.105 Uiso 1 1 d R
C135 C -0.3745(6) 0.0044(6) -0.0897(4) 0.0792(18) Uani 1 1 d .
H13D H -0.4582 -0.0180 -0.0776 0.095 Uiso 1 1 d R
C136 C -0.2644(5) -0.0739(5) -0.1157(3) 0.0614(13) Uani 1 1 d .
H13E H -0.2732 -0.1479 -0.1254 0.074 Uiso 1 1 d R
C211 C -0.2559(6) -0.3333(5) -0.3485(4) 0.0690(15) Uani 1 1 d .
C212 C -0.2033(8) -0.3890(7) -0.4221(4) 0.094(2) Uani 1 1 d .
H21A H -0.1343 -0.4498 -0.4261 0.113 Uiso 1 1 d R
C213 C -0.2516(12) -0.3594(10) -0.4930(6) 0.134(4) Uani 1 1 d .
H21B H -0.2192 -0.3903 -0.5476 0.161 Uiso 1 1 d R
C214 C -0.3513(15) -0.2742(13) -0.4869(9) 0.162(6) Uani 1 1 d .
H21C H -0.3886 -0.2502 -0.5330 0.194 Uiso 1 1 d R
C215 C -0.4097(11) -0.2167(10) -0.4126(9) 0.145(5) Uani 1 1 d .
H21D H -0.4827 -0.1606 -0.4122 0.174 Uiso 1 1 d R
C216 C -0.3585(7) -0.2456(6) -0.3448(6) 0.098(2) Uani 1 1 d .
H21E H -0.3924 -0.2051 -0.2940 0.118 Uiso 1 1 d R
C221 C -0.1179(5) -0.5038(4) -0.2701(3) 0.0546(12) Uani 1 1 d .
C222 C -0.2012(6) -0.5765(5) -0.2643(3) 0.0655(14) Uani 1 1 d .
H22A H -0.2919 -0.5505 -0.2585 0.079 Uiso 1 1 d R
C223 C -0.1563(7) -0.6878(5) -0.2650(4) 0.0777(17) Uani 1 1 d .
H22B H -0.2159 -0.7384 -0.2625 0.093 Uiso 1 1 d R
C224 C -0.0279(7) -0.7262(5) -0.2730(3) 0.0785(18) Uani 1 1 d .
H22C H 0.0019 -0.8033 -0.2702 0.094 Uiso 1 1 d R
C225 C 0.0571(6) -0.6546(5) -0.2795(3) 0.0725(16) Uani 1 1 d .
H22D H 0.1480 -0.6823 -0.2892 0.087 Uiso 1 1 d R
C226 C 0.0127(5) -0.5444(5) -0.2778(3) 0.0629(13) Uani 1 1 d .
H22E H 0.0724 -0.4947 -0.2773 0.075 Uiso 1 1 d R
C231 C -0.3064(5) -0.3554(4) -0.1678(3) 0.0589(13) Uani 1 1 d .
C232 C -0.4349(6) -0.3644(6) -0.1664(5) 0.092(2) Uani 1 1 d .
H23A H -0.4629 -0.3705 -0.2166 0.111 Uiso 1 1 d R
C233 C -0.5206(7) -0.3712(8) -0.0899(7) 0.119(3) Uani 1 1 d .
H23B H -0.6109 -0.3715 -0.0864 0.143 Uiso 1 1 d R
C234 C -0.4839(8) -0.3664(6) -0.0185(6) 0.107(3) Uani 1 1 d .
H23C H -0.5455 -0.3762 0.0326 0.128 Uiso 1 1 d R
C235 C -0.3616(7) -0.3582(5) -0.0187(4) 0.086(2) Uani 1 1 d .
H23D H -0.3363 -0.3528 0.0326 0.103 Uiso 1 1 d R
C236 C -0.2721(6) -0.3521(5) -0.0930(3) 0.0687(15) Uani 1 1 d .
H23E H -0.1830 -0.3481 -0.0955 0.082 Uiso 1 1 d R
B B -0.5726(8) -0.6334(9) -0.2574(5) 0.087(2) Uani 1 1 d .
F1 F -0.5183(8) -0.6936(7) -0.2039(4) 0.200(4) Uani 1 1 d .
F2 F -0.4918(8) -0.5733(9) -0.2996(5) 0.230(5) Uani 1 1 d .
F3 F -0.6049(7) -0.6909(7) -0.3135(4) 0.180(3) Uani 1 1 d .
F4 F -0.6740(8) -0.5679(8) -0.2180(5) 0.214(4) Uani 1 1 d .

loop_
_atom_site_aniso_label
_atom_site_aniso_U_11
_atom_site_aniso_U_22
_atom_site_aniso_U_33
_atom_site_aniso_U_23
_atom_site_aniso_U_13
_atom_site_aniso_U_12
Cu 0.0487(4) 0.0566(4) 0.0469(3) -0.0021(3) -0.0099(2) -0.0071(3)
P2 0.0515(7) 0.0539(8) 0.0570(7) 0.0014(6) -0.0143(5) -0.0110(6)
P1 0.0455(6) 0.0516(8) 0.0469(6) -0.0017(5) -0.0120(5) -0.0047(5)
N2 0.052(2) 0.060(3) 0.055(2) 0.0037(19) -0.0118(18) -0.009(2)
N1 0.051(2) 0.052(3) 0.065(2) -0.0035(19) -0.0090(18) -0.0060(19)
C1 0.055(3) 0.071(4) 0.083(4) 0.000(3) -0.010(3) -0.003(3)
C2 0.063(4) 0.084(5) 0.111(6) 0.005(4) 0.002(4) 0.011(3)
C3 0.086(5) 0.077(5) 0.095(5) -0.004(4) 0.024(4) 0.010(4)
C4 0.103(5) 0.072(4) 0.066(3) -0.007(3) 0.009(3) -0.006(4)
C5 0.064(3) 0.051(3) 0.060(3) -0.003(2) 0.003(2) -0.015(2)
C6 0.066(3) 0.068(4) 0.051(3) -0.004(2) -0.003(2) -0.025(3)
C7 0.091(4) 0.099(5) 0.046(3) 0.006(3) -0.013(3) -0.015(4)
N8 0.103(4) 0.107(5) 0.058(3) 0.015(3) -0.029(3) -0.022(4)
C9 0.076(4) 0.071(4) 0.065(3) 0.020(3) -0.026(3) -0.017(3)
C10 0.086(4) 0.094(5) 0.088(4) 0.031(4) -0.037(4) -0.019(4)
C11 0.073(4) 0.095(6) 0.118(6) 0.036(5) -0.034(4) 0.002(4)
C12 0.064(3) 0.077(5) 0.101(5) 0.014(4) -0.016(3) 0.006(3)
C13 0.056(3) 0.085(4) 0.065(3) 0.003(3) -0.016(2) 0.002(3)
C14 0.057(3) 0.062(3) 0.063(3) 0.009(2) -0.021(2) -0.015(3)
C111 0.043(2) 0.070(4) 0.056(3) 0.005(2) -0.013(2) -0.008(2)
C112 0.055(3) 0.072(4) 0.068(3) 0.006(3) -0.011(2) -0.014(3)
C113 0.073(4) 0.093(5) 0.098(5) 0.014(4) -0.003(3) -0.028(4)
C114 0.067(4) 0.111(7) 0.140(7) -0.005(5) -0.009(4) -0.038(4)
C115 0.074(4) 0.159(9) 0.109(6) -0.009(6) -0.035(4) -0.045(5)
C116 0.067(4) 0.116(6) 0.074(4) 0.008(4) -0.028(3) -0.031(4)
C121 0.055(3) 0.049(3) 0.058(3) 0.001(2) -0.023(2) -0.008(2)
C122 0.085(4) 0.075(4) 0.051(3) 0.007(3) -0.019(3) -0.008(3)
C123 0.113(5) 0.089(5) 0.054(3) 0.015(3) -0.025(3) -0.021(4)
C124 0.102(5) 0.089(5) 0.085(4) 0.031(4) -0.042(4) -0.024(4)
C125 0.081(4) 0.066(4) 0.117(6) 0.023(4) -0.037(4) -0.003(3)
C126 0.071(4) 0.080(4) 0.073(3) 0.008(3) -0.017(3) 0.004(3)
C131 0.053(3) 0.056(3) 0.042(2) 0.001(2) -0.0092(19) -0.005(2)
C132 0.062(3) 0.057(4) 0.070(3) -0.004(3) -0.010(2) -0.007(3)
C133 0.087(4) 0.055(4) 0.100(5) -0.013(3) -0.003(4) -0.002(3)
C134 0.072(4) 0.081(5) 0.093(4) -0.015(4) -0.007(3) 0.021(4)
C135 0.053(3) 0.101(5) 0.075(4) -0.011(3) -0.002(3) -0.004(3)
C136 0.055(3) 0.059(3) 0.069(3) -0.002(3) -0.007(2) -0.013(2)
C211 0.075(3) 0.065(4) 0.086(4) 0.019(3) -0.042(3) -0.034(3)
C212 0.131(6) 0.095(5) 0.079(4) 0.026(4) -0.050(4) -0.054(5)
C213 0.196(11) 0.162(11) 0.085(5) 0.037(6) -0.065(7) -0.107(9)
C214 0.203(14) 0.168(13) 0.184(12) 0.095(11) -0.139(12) -0.117(11)
C215 0.125(8) 0.137(10) 0.216(12) 0.086(10) -0.119(9) -0.051(7)
C216 0.094(5) 0.070(5) 0.154(7) 0.028(4) -0.070(5) -0.025(4)
C221 0.067(3) 0.054(3) 0.046(2) -0.001(2) -0.014(2) -0.016(2)
C222 0.076(4) 0.051(3) 0.073(3) -0.004(3) -0.024(3) -0.009(3)
C223 0.105(5) 0.064(4) 0.073(4) -0.004(3) -0.031(3) -0.024(4)
C224 0.114(5) 0.059(4) 0.061(3) -0.007(3) -0.027(3) 0.003(4)
C225 0.072(4) 0.067(4) 0.068(3) 0.006(3) -0.010(3) 0.009(3)
C226 0.060(3) 0.061(4) 0.065(3) 0.007(2) -0.011(2) -0.010(3)
C231 0.055(3) 0.040(3) 0.076(3) 0.003(2) -0.003(2) -0.011(2)
C232 0.058(3) 0.097(6) 0.119(6) -0.007(4) -0.008(3) -0.016(3)
C233 0.060(4) 0.116(7) 0.160(9) -0.002(6) 0.020(5) -0.021(4)
C234 0.097(6) 0.070(5) 0.118(6) 0.002(4) 0.039(5) -0.009(4)
C235 0.100(5) 0.061(4) 0.076(4) 0.004(3) 0.011(3) -0.003(4)
C236 0.069(3) 0.060(4) 0.070(3) 0.004(3) -0.003(3) -0.013(3)
B 0.064(4) 0.112(7) 0.087(5) 0.006(5) -0.021(4) -0.021(4)
F1 0.247(8) 0.192(7) 0.157(6) 0.040(5) -0.096(6) 0.034(7)
F2 0.205(7) 0.359(13) 0.190(7) 0.105(8) -0.101(6) -0.175(8)
F3 0.172(6) 0.218(8) 0.168(6) -0.055(5) -0.053(5) -0.053(5)
F4 0.186(7) 0.236(9) 0.186(7) -0.059(6) -0.039(5) 0.075(7)

loop_
_atom_type_symbol
_atom_type_description
_atom_type_scat_dispersion_real
_atom_type_scat_dispersion_imag
_atom_type_scat_source
C C 0.0033 0.0016 'International Tables Vol C Tables 4.2.6.8 and 6.1.1.4'
H H 0.0000 0.0000 'International Tables Vol C Tables 4.2.6.8 and 6.1.1.4'
B B 0.0013 0.0007 'International Tables Vol C Tables 4.2.6.8 and 6.1.1.4'
N N 0.0061 0.0033 'International Tables Vol C Tables 4.2.6.8 and 6.1.1.4'
F F 0.0171 0.0103 'International Tables Vol C Tables 4.2.6.8 and 6.1.1.4'
P P 0.1023 0.0942 'International Tables Vol C Tables 4.2.6.8 and 6.1.1.4'
Cu Cu 0.3201 1.2651 'International Tables Vol C Tables 4.2.6.8 and 6.1.1.4'

loop_
_geom_angle_atom_site_label_1
_geom_angle_atom_site_label_2
_geom_angle_atom_site_label_3
_geom_angle
N1 Cu N2 77.94(16)
N1 Cu P1 115.56(13)
N2 Cu P1 117.44(13)
N1 Cu P2 111.23(13)
N2 Cu P2 103.77(13)
P1 Cu P2 122.12(6)
C211 P2 C221 103.2(3)
C211 P2 C231 107.2(3)
C221 P2 C231 100.1(2)
C211 P2 Cu 106.96(19)
C221 P2 Cu 117.92(18)
C231 P2 Cu 119.90(19)
C111 P1 C121 104.3(2)
C111 P1 C131 103.5(2)
C121 P1 C131 104.2(2)
C111 P1 Cu 115.93(17)
C121 P1 Cu 114.40(17)
C131 P1 Cu 113.24(16)
C6 N2 C14 118.0(4)
C6 N2 Cu 111.1(4)
C14 N2 Cu 128.6(3)
C1 N1 C5 118.4(5)
C1 N1 Cu 127.5(4)
C5 N1 Cu 114.0(3)
N1 C1 C2 122.4(6)
C3 C2 C1 119.1(6)
C2 C3 C4 118.8(6)
C3 C4 C5 120.2(6)
N1 C5 C4 121.0(6)
N1 C5 C6 114.9(4)
C4 C5 C6 124.0(5)
N2 C6 C7 121.0(6)
N2 C6 C5 117.6(5)
C7 C6 C5 121.4(5)
N8 C7 C6 123.1(6)
C7 N8 C9 117.1(5)
N8 C9 C10 121.2(6)
N8 C9 C14 120.2(5)
C10 C9 C14 118.5(6)
C11 C10 C9 121.4(6)
C10 C11 C12 120.9(6)
C13 C12 C11 119.2(7)
C12 C13 C14 121.3(6)
N2 C14 C13 120.9(5)
N2 C14 C9 120.6(5)
C13 C14 C9 118.4(5)
C112 C111 C116 117.6(5)
C112 C111 P1 118.9(4)
C116 C111 P1 123.0(4)
C113 C112 C111 121.7(6)
C112 C113 C114 118.9(7)
C115 C114 C113 120.3(7)
C116 C115 C114 120.1(7)
C115 C116 C111 121.3(7)
C126 C121 C122 118.7(5)
C126 C121 P1 118.4(4)
C122 C121 P1 122.9(4)
C123 C122 C121 120.4(6)
C124 C123 C122 120.6(6)
C123 C124 C125 119.9(6)
C124 C125 C126 120.4(7)
C121 C126 C125 120.0(6)
C136 C131 C132 119.1(5)
C136 C131 P1 117.3(4)
C132 C131 P1 123.5(4)
C131 C132 C133 120.3(5)
C134 C133 C132 119.6(6)
C135 C134 C133 120.8(6)
C134 C135 C136 119.4(6)
C131 C136 C135 120.7(6)
C212 C211 C216 119.3(7)
C212 C211 P2 120.0(5)
C216 C211 P2 120.0(6)
C211 C212 C213 120.6(9)
C214 C213 C212 118.4(11)
C213 C214 C215 122.9(10)
C216 C215 C214 117.4(11)
C215 C216 C211 121.3(10)
C222 C221 C226 118.1(5)
C222 C221 P2 120.2(4)
C226 C221 P2 121.6(4)
C221 C222 C223 120.3(6)
C224 C223 C222 120.8(6)
C225 C224 C223 119.8(6)
C224 C225 C226 119.6(6)
C225 C226 C221 121.4(6)
C236 C231 C232 118.2(5)
C236 C231 P2 117.7(4)
C232 C231 P2 123.9(5)
C233 C232 C231 118.4(8)
C234 C233 C232 121.5(8)
C235 C234 C233 120.9(7)
C234 C235 C236 119.9(8)
C231 C236 C235 121.0(6)
F2 B F4 107.5(11)
F2 B F1 109.4(8)
F4 B F1 110.0(8)
F2 B F3 105.7(8)
F4 B F3 109.8(8)
F1 B F3 114.2(9)

loop_
_geom_bond_atom_site_label_1
_geom_bond_atom_site_label_2
_geom_bond_distance
Cu N1 2.089(4)
Cu N2 2.133(4)
Cu P1 2.2347(14)
Cu P2 2.2762(16)
P2 C211 1.806(6)
P2 C221 1.810(5)
P2 C231 1.824(5)
P1 C111 1.800(5)
P1 C121 1.803(5)
P1 C131 1.831(5)
N2 C6 1.315(6)
N2 C14 1.351(7)
N1 C1 1.334(7)
N1 C5 1.335(7)
C1 C2 1.383(8)
C2 C3 1.345(10)
C3 C4 1.371(10)
C4 C5 1.375(8)
C5 C6 1.482(8)
C6 C7 1.404(8)
C7 N8 1.302(8)
N8 C9 1.365(8)
C9 C10 1.394(9)
C9 C14 1.417(7)
C10 C11 1.330(10)
C11 C12 1.404(10)
C12 C13 1.354(8)
C13 C14 1.398(8)
C111 C112 1.377(8)
C111 C116 1.379(8)
C112 C113 1.360(9)
C113 C114 1.377(11)
C114 C115 1.359(12)
C115 C116 1.352(10)
C121 C126 1.376(8)
C121 C122 1.387(7)
C122 C123 1.381(8)
C123 C124 1.350(10)
C124 C125 1.370(11)
C125 C126 1.389(9)
C131 C136 1.373(7)
C131 C132 1.375(8)
C132 C133 1.396(8)
C133 C134 1.368(10)
C134 C135 1.361(10)
C135 C136 1.395(8)
C211 C212 1.376(10)
C211 C216 1.410(10)
C212 C213 1.406(11)
C213 C214 1.365(18)
C214 C215 1.404(18)
C215 C216 1.375(12)
C221 C222 1.357(8)
C221 C226 1.391(7)
C222 C223 1.384(9)
C223 C224 1.363(9)
C224 C225 1.358(9)
C225 C226 1.370(8)
C231 C236 1.377(8)
C231 C232 1.400(8)
C232 C233 1.386(11)
C233 C234 1.339(13)
C234 C235 1.336(11)
C235 C236 1.377(8)
B F2 1.296(11)
B F4 1.300(11)
B F1 1.318(10)
B F3 1.332(11)
